data_7101807
loop_
_publ_author_name
'Harris, T David'
'Long, Jeffrey R'

_publ_section_title
;
 Linkage isomerism in a face-centered cubic Cu6Cr8(CN)24 cluster with
 an S=15 ground state.
;
_journal_issue 13
_journal_name_full 'Chemical communications (Cambridge, England)'
_journal_page_first 1360
_journal_page_last 1362
_journal_paper_doi 10.1039/b615141h
_journal_year 2007
_chemical_formula_moiety 'C28 H52 B Cr N10 O3'
_chemical_formula_sum 'C28 H52 B Cr N10 O3'
_chemical_formula_weight 639.61
_chemical_name_systematic
;
?
;
_space_group_IT_number 2
_symmetry_cell_setting triclinic
_symmetry_space_group_name_Hall '-P 1'
_symmetry_space_group_name_H-M 'P -1'
_atom_sites_solution_hydrogens geom
_atom_sites_solution_primary direct
_atom_sites_solution_secondary difmap
_audit_creation_method SHELXL-97
_cell_angle_alpha 76.275(3)
_cell_angle_beta 87.493(3)
_cell_angle_gamma 60.506(3)
_cell_formula_units_Z 2
_cell_length_a 11.193(2)
_cell_length_b 11.258(2)
_cell_length_c 16.324(3)
_cell_measurement_reflns_used 6336
_cell_measurement_temperature 150
_cell_measurement_theta_max 51.076
_cell_measurement_theta_min 6.363
_cell_volume 1732.8(6)
_computing_cell_refinement 'Bruker SAINT v7.07b'
_computing_data_collection 'Bruker SMART v5.054d'
_computing_data_reduction 'Bruker SAINT v7.07b'
_computing_structure_refinement 'SHELXL-97 (Sheldrick, 1997)'
_computing_structure_solution 'SHELXS-97 (Sheldrick, 1990)'
_diffrn_ambient_temperature 150
_diffrn_measured_fraction_theta_full 0.888
_diffrn_measured_fraction_theta_max 0.888
_diffrn_measurement_device_type 'Bruker SMART CCD'
_diffrn_measurement_method \w/2\q-scans
_diffrn_radiation_monochromator graphite
_diffrn_radiation_source 'fine-focus sealed tube'
_diffrn_radiation_type MoK\a
_diffrn_radiation_wavelength 0.71073
_diffrn_reflns_av_R_equivalents 0.0187
_diffrn_reflns_av_sigmaI/netI 0.0449
_diffrn_reflns_limit_h_max 5
_diffrn_reflns_limit_h_min -14
_diffrn_reflns_limit_k_max 12
_diffrn_reflns_limit_k_min -14
_diffrn_reflns_limit_l_max 19
_diffrn_reflns_limit_l_min -19
_diffrn_reflns_number 9825
_diffrn_reflns_theta_full 26.44
_diffrn_reflns_theta_max 26.44
_diffrn_reflns_theta_min 3.18
_diffrn_standards_decay_% 0
_diffrn_standards_interval_count 0
_diffrn_standards_interval_time 0
_diffrn_standards_number 0
_exptl_absorpt_coefficient_mu 0.372
_exptl_absorpt_correction_T_max 1.0
_exptl_absorpt_correction_T_min 0.882586
_exptl_absorpt_correction_type empirical
_exptl_absorpt_process_details 'Blessing, 1995'
_exptl_crystal_colour yellow
_exptl_crystal_density_diffrn 1.196
_exptl_crystal_density_method 'not measured'
_exptl_crystal_description block
_exptl_crystal_F_000 656
_exptl_crystal_size_max 0.29
_exptl_crystal_size_mid 0.21
_exptl_crystal_size_min 0.21
_refine_diff_density_max 0.714
_refine_diff_density_min -0.452
_refine_diff_density_rms 0.076
_refine_ls_extinction_method none
_refine_ls_goodness_of_fit_ref 1.046
_refine_ls_hydrogen_treatment constr
_refine_ls_matrix_type full
_refine_ls_number_parameters 392
_refine_ls_number_reflns 6336
_refine_ls_number_restraints 0
_refine_ls_restrained_S_all 1.046
_refine_ls_R_factor_all 0.0887
_refine_ls_R_factor_gt 0.0622
_refine_ls_shift/su_max 0.000
_refine_ls_shift/su_mean 0.000
_refine_ls_structure_factor_coef Fsqd
_refine_ls_weighting_details 'calc w=1/[\s^2^(Fo^2^)+(0.1049P)^2^+1.3900P] where P=(Fo^2^+2Fc^2^)/3'
_refine_ls_weighting_scheme calc
_refine_ls_wR_factor_gt 0.1651
_refine_ls_wR_factor_ref 0.1821
_reflns_number_gt 4639
_reflns_number_total 6336
_reflns_threshold_expression >2sigma(I)
_cod_data_source_file b615141h.txt
_cod_data_source_block (TBA)[TpCr(CN)3]
_cod_database_code 7101807

loop_
_symmetry_equiv_pos_as_xyz
'x, y, z'
'-x, -y, -z'

loop_
_atom_site_label
_atom_site_type_symbol
_atom_site_fract_x
_atom_site_fract_y
_atom_site_fract_z
_atom_site_U_iso_or_equiv
_atom_site_adp_type
_atom_site_occupancy
_atom_site_symmetry_multiplicity
_atom_site_calc_flag
_atom_site_refinement_flags
Cr1 Cr 0.64692(5) 0.22545(5) 0.86433(3) 0.02476(18) Uani 1 1 d .
B1 B 0.6727(4) 0.1416(4) 1.0651(2) 0.0240(7) Uani 1 1 d .
H1 H 0.6804 0.1158 1.1272 0.029 Uiso 1 1 calc R
C1 C 0.4801(4) 0.2715(4) 0.7870(2) 0.0342(8) Uani 1 1 d .
N1 N 0.3840(4) 0.3044(4) 0.7442(2) 0.0521(9) Uani 1 1 d .
C2 C 0.6534(4) 0.3976(4) 0.7884(2) 0.0350(8) Uani 1 1 d .
N2 N 0.6637(4) 0.4894(4) 0.7459(2) 0.0529(9) Uani 1 1 d .
C3 C 0.7822(4) 0.0984(4) 0.7909(2) 0.0303(7) Uani 1 1 d .
N3 N 0.8562(3) 0.0246(3) 0.7512(2) 0.0424(8) Uani 1 1 d .
O1 O 0.6969(14) 0.4779(13) 0.5675(8) 0.040(3) Uiso 0.25 1 d P
O2 O 0.4362(6) 0.3052(6) 0.5641(4) 0.0657(17) Uiso 0.70 1 d P
O2A O 0.4874(13) 0.2945(12) 0.5604(7) 0.052(3) Uiso 0.30 1 d P
O3 O 0.7176(7) 0.2259(6) 0.5808(4) 0.0704(17) Uiso 0.70 1 d P
O3A O 0.7708(13) 0.2207(12) 0.5773(7) 0.055(3) Uiso 0.30 1 d P
N4 N 0.8029(3) 0.1909(3) 0.94525(16) 0.0239(6) Uani 1 1 d .
C4 C 0.9195(3) 0.1967(3) 0.9340(2) 0.0294(7) Uani 1 1 d .
H4 H 0.9506 0.2170 0.8816 0.035 Uiso 1 1 calc R
N5 N 0.7955(3) 0.1582(3) 1.03085(16) 0.0236(6) Uani 1 1 d .
C5 C 0.9868(3) 0.1682(3) 1.0108(2) 0.0317(8) Uani 1 1 d .
H5 H 1.0693 0.1659 1.0201 0.038 Uiso 1 1 calc R
N6 N 0.6557(3) 0.0487(3) 0.94330(16) 0.0245(6) Uani 1 1 d .
C6 C 0.9054(3) 0.1437(3) 1.0713(2) 0.0279(7) Uani 1 1 d .
H6 H 0.9238 0.1213 1.1297 0.033 Uiso 1 1 calc R
N7 N 0.6689(2) 0.0291(3) 1.02889(16) 0.0226(6) Uani 1 1 d .
C7 C 0.6584(3) -0.0660(3) 0.9308(2) 0.0278(7) Uani 1 1 d .
H7 H 0.6515 -0.0813 0.8781 0.033 Uiso 1 1 calc R
N8 N 0.5130(3) 0.3357(3) 0.94351(16) 0.0234(6) Uani 1 1 d .
C8 C 0.6731(3) -0.1583(3) 1.0077(2) 0.0296(7) Uani 1 1 d .
H8 H 0.6779 -0.2452 1.0165 0.036 Uiso 1 1 calc R
N9 N 0.5402(3) 0.2826(3) 1.02920(16) 0.0225(6) Uani 1 1 d .
C9 C 0.6792(3) -0.0954(3) 1.0678(2) 0.0273(7) Uani 1 1 d .
H9 H 0.6888 -0.1323 1.1260 0.033 Uiso 1 1 calc R
C10 C 0.3923(3) 0.4570(3) 0.9309(2) 0.0279(7) Uani 1 1 d .
H10 H 0.3490 0.5157 0.8781 0.033 Uiso 1 1 calc R
C11 C 0.3418(3) 0.4823(3) 1.0071(2) 0.0295(7) Uani 1 1 d .
H11 H 0.2602 0.5587 1.0156 0.035 Uiso 1 1 calc R
C12 C 0.4375(3) 0.3708(3) 1.0680(2) 0.0267(7) Uani 1 1 d .
H12 H 0.4324 0.3583 1.1262 0.032 Uiso 1 1 calc R
N10 N 0.9324(6) 0.7390(4) 0.6073(2) 0.0833(17) Uani 1 1 d .
C13 C 0.7846(8) 0.8583(6) 0.6076(3) 0.087(2) Uani 1 1 d .
H13A H 0.7785 0.8893 0.6590 0.104 Uiso 1 1 calc R
H13B H 0.7676 0.9371 0.5603 0.104 Uiso 1 1 calc R
C14 C 0.6710(8) 0.8242(6) 0.6022(3) 0.096(2) Uani 1 1 d .
H14A H 0.6918 0.7387 0.6449 0.115 Uiso 1 1 calc R
H14B H 0.6656 0.8078 0.5471 0.115 Uiso 1 1 calc R
C15 C 0.5324(8) 0.9449(7) 0.6158(3) 0.099(2) Uani 1 1 d .
H15A H 0.5179 1.0317 0.5770 0.118 Uiso 1 1 calc R
H15B H 0.4599 0.9279 0.6014 0.118 Uiso 1 1 calc R
C16 C 0.5187(9) 0.9655(8) 0.7050(4) 0.107(2) Uani 1 1 d .
H16A H 0.5482 0.8764 0.7449 0.161 Uiso 1 1 calc R
H16B H 0.4242 1.0293 0.7112 0.161 Uiso 1 1 calc R
H16C H 0.5750 1.0037 0.7154 0.161 Uiso 1 1 calc R
C17 C 0.9975(8) 0.6032(8) 0.6839(5) 0.0469(17) Uiso 0.60 1 d P
C17A C 0.9254(10) 0.6257(9) 0.6815(5) 0.0270(18) Uiso 0.40 1 d P
C18 C 0.9594(9) 0.6375(8) 0.7709(5) 0.0225(16) Uiso 0.40 1 d P
C18A C 1.0318(14) 0.6452(14) 0.7694(8) 0.039(3) Uiso 0.30 1 d P
C18B C 0.8731(14) 0.6879(13) 0.7667(8) 0.036(3) Uiso 0.30 1 d P
C21 C 1.0287(8) 0.7962(6) 0.6102(3) 0.089(2) Uani 1 1 d .
H21A H 1.0094 0.8387 0.6579 0.106 Uiso 1 1 calc R
H21B H 1.0078 0.8706 0.5593 0.106 Uiso 1 1 calc R
C22 C 1.1819(9) 0.6903(6) 0.6178(4) 0.107(3) Uani 1 1 d .
H22A H 1.2035 0.6531 0.5679 0.128 Uiso 1 1 calc R
H22B H 1.2026 0.6123 0.6665 0.128 Uiso 1 1 calc R
C23 C 1.2772(11) 0.7541(8) 0.6274(4) 0.125(3) Uani 1 1 d .
H23A H 1.3709 0.6868 0.6196 0.150 Uiso 1 1 calc R
H23B H 1.2484 0.8385 0.5820 0.150 Uiso 1 1 calc R
C24 C 1.2785(9) 0.7899(8) 0.7071(4) 0.115(3) Uani 1 1 d .
H24A H 1.1856 0.8480 0.7192 0.172 Uiso 1 1 calc R
H24B H 1.3280 0.8402 0.7031 0.172 Uiso 1 1 calc R
H24C H 1.3227 0.7052 0.7517 0.172 Uiso 1 1 calc R
C25 C 0.9461(7) 0.6830(5) 0.5290(2) 0.0752(18) Uani 1 1 d .
H25A H 0.8842 0.6454 0.5310 0.090 Uiso 1 1 calc R
H25B H 1.0392 0.6054 0.5317 0.090 Uiso 1 1 calc R
C26 C 0.9154(6) 0.7906(5) 0.4433(2) 0.0634(14) Uani 1 1 d .
H26A H 0.8252 0.8727 0.4407 0.076 Uiso 1 1 calc R
H26B H 0.9836 0.8207 0.4365 0.076 Uiso 1 1 calc R
C27 C 0.9195(5) 0.7202(4) 0.3737(2) 0.0507(11) Uani 1 1 d .
H27A H 1.0057 0.6320 0.3816 0.061 Uiso 1 1 calc R
H27B H 0.8452 0.6986 0.3782 0.061 Uiso 1 1 calc R
C28 C 0.9060(6) 0.8111(5) 0.2859(3) 0.0615(13) Uani 1 1 d .
H28A H 0.8219 0.8995 0.2781 0.092 Uiso 1 1 calc R
H28B H 0.9049 0.7639 0.2443 0.092 Uiso 1 1 calc R
H28C H 0.9827 0.8275 0.2796 0.092 Uiso 1 1 calc R
O4A O 0.7363(6) 0.4835(6) 0.5681(3) 0.0514(16) Uiso 0.65 1 d P
C20A C 0.9870(13) 0.5046(10) 0.8383(6) 0.046(2) Uiso 0.50 1 d P
C19 C 0.9110(13) 0.5457(12) 0.8480(7) 0.028(2) Uiso 0.30 1 d P
C19B C 1.0576(17) 0.4851(16) 0.8462(9) 0.073(4) Uiso 0.50 1 d P
C19A C 1.064(2) 0.526(3) 0.8476(15) 0.040(6) Uiso 0.20 1 d P
C20 C 0.9915(8) 0.5219(8) 0.9268(5) 0.0391(17) Uiso 0.50 1 d P

loop_
_atom_site_aniso_label
_atom_site_aniso_U_11
_atom_site_aniso_U_22
_atom_site_aniso_U_33
_atom_site_aniso_U_23
_atom_site_aniso_U_13
_atom_site_aniso_U_12
Cr1 0.0303(3) 0.0221(3) 0.0236(3) -0.0087(2) 0.0033(2) -0.0132(2)
B1 0.0260(18) 0.0224(18) 0.0246(18) -0.0081(15) 0.0032(14) -0.0120(15)
C1 0.044(2) 0.035(2) 0.0263(18) -0.0086(15) 0.0037(16) -0.0209(17)
N1 0.057(2) 0.064(2) 0.041(2) -0.0112(17) -0.0059(17) -0.034(2)
C2 0.044(2) 0.0315(19) 0.0275(18) -0.0085(16) 0.0047(15) -0.0172(17)
N2 0.086(3) 0.043(2) 0.0365(19) -0.0061(16) 0.0088(18) -0.038(2)
C3 0.0374(19) 0.0319(19) 0.0251(17) -0.0083(15) 0.0035(14) -0.0192(16)
N3 0.050(2) 0.0408(18) 0.0374(18) -0.0214(15) 0.0089(15) -0.0190(16)
N4 0.0255(14) 0.0223(13) 0.0259(14) -0.0094(11) 0.0071(11) -0.0123(12)
C4 0.0270(17) 0.0228(16) 0.042(2) -0.0147(15) 0.0137(14) -0.0130(14)
N5 0.0245(14) 0.0197(13) 0.0273(14) -0.0086(11) 0.0018(11) -0.0103(11)
C5 0.0197(16) 0.0215(16) 0.054(2) -0.0163(16) 0.0039(15) -0.0077(14)
N6 0.0229(14) 0.0217(13) 0.0282(14) -0.0100(11) 0.0017(11) -0.0089(11)
C6 0.0241(17) 0.0204(16) 0.0375(19) -0.0120(14) -0.0031(14) -0.0073(14)
N7 0.0208(13) 0.0201(13) 0.0254(14) -0.0059(11) 0.0025(10) -0.0090(11)
C7 0.0263(17) 0.0237(17) 0.0382(19) -0.0149(15) 0.0023(14) -0.0128(14)
N8 0.0259(14) 0.0194(13) 0.0262(14) -0.0064(11) 0.0005(11) -0.0118(11)
C8 0.0249(17) 0.0206(16) 0.047(2) -0.0099(15) 0.0017(14) -0.0133(14)
N9 0.0232(13) 0.0232(13) 0.0267(14) -0.0103(11) 0.0061(10) -0.0142(11)
C9 0.0245(16) 0.0225(16) 0.0326(18) -0.0030(14) 0.0027(13) -0.0115(14)
C10 0.0243(16) 0.0164(15) 0.0407(19) -0.0060(14) -0.0034(14) -0.0085(13)
C11 0.0197(16) 0.0209(16) 0.051(2) -0.0173(15) 0.0074(14) -0.0088(14)
C12 0.0297(17) 0.0259(17) 0.0330(18) -0.0166(14) 0.0105(14) -0.0168(15)
N10 0.192(5) 0.039(2) 0.0248(19) -0.0168(16) 0.018(2) -0.059(3)
C13 0.192(7) 0.053(3) 0.036(3) -0.024(2) 0.032(3) -0.071(4)
C14 0.209(8) 0.070(4) 0.045(3) -0.028(3) 0.030(4) -0.091(5)
C15 0.189(7) 0.096(5) 0.051(3) -0.034(3) 0.035(4) -0.095(5)
C16 0.185(8) 0.129(6) 0.061(4) -0.047(4) 0.045(4) -0.111(6)
C21 0.196(7) 0.051(3) 0.030(2) -0.017(2) 0.008(3) -0.066(4)
C22 0.188(8) 0.056(3) 0.053(3) -0.020(3) -0.017(4) -0.039(5)
C23 0.260(10) 0.122(6) 0.049(3) -0.038(4) 0.022(5) -0.131(7)
C24 0.174(8) 0.107(6) 0.061(4) -0.024(4) 0.005(4) -0.067(6)
C25 0.165(6) 0.039(2) 0.022(2) -0.0144(18) 0.010(3) -0.049(3)
C26 0.124(4) 0.039(2) 0.023(2) -0.0070(17) 0.007(2) -0.037(3)
C27 0.080(3) 0.045(2) 0.027(2) -0.0130(17) 0.0077(19) -0.029(2)
C28 0.089(4) 0.073(3) 0.027(2) -0.014(2) 0.008(2) -0.043(3)

loop_
_atom_type_symbol
_atom_type_description
_atom_type_scat_dispersion_real
_atom_type_scat_dispersion_imag
_atom_type_scat_source
C C 0.0033 0.0016 'International Tables Vol C Tables 4.2.6.8 and 6.1.1.4'
H H 0.0000 0.0000 'International Tables Vol C Tables 4.2.6.8 and 6.1.1.4'
B B 0.0013 0.0007 'International Tables Vol C Tables 4.2.6.8 and 6.1.1.4'
N N 0.0061 0.0033 'International Tables Vol C Tables 4.2.6.8 and 6.1.1.4'
Cr Cr 0.3209 0.6236 'International Tables Vol C Tables 4.2.6.8 and 6.1.1.4'
O O 0.0106 0.0060 'International Tables Vol C Tables 4.2.6.8 and 6.1.1.4'

loop_
_geom_angle_atom_site_label_1
_geom_angle_atom_site_label_2
_geom_angle_atom_site_label_3
_geom_angle
N8 Cr1 N4 86.70(10)
N8 Cr1 N6 86.37(10)
N4 Cr1 N6 86.22(10)
N8 Cr1 C2 95.09(12)
N4 Cr1 C2 89.76(13)
N6 Cr1 C2 175.63(13)
N8 Cr1 C1 89.28(12)
N4 Cr1 C1 175.84(12)
N6 Cr1 C1 94.62(12)
C2 Cr1 C1 89.52(14)
N8 Cr1 C3 174.93(12)
N4 Cr1 C3 93.31(12)
N6 Cr1 C3 88.58(12)
C2 Cr1 C3 89.98(14)
C1 Cr1 C3 90.79(14)
N7 B1 N5 107.6(3)
N7 B1 N9 107.6(2)
N5 B1 N9 107.4(3)
N1 C1 Cr1 176.4(3)
N2 C2 Cr1 176.7(4)
N3 C3 Cr1 177.8(3)
C4 N4 N5 106.1(3)
C4 N4 Cr1 134.0(2)
N5 N4 Cr1 119.87(19)
N4 C4 C5 110.6(3)
C6 N5 N4 110.0(3)
C6 N5 B1 130.9(3)
N4 N5 B1 119.1(2)
C4 C5 C6 105.5(3)
C7 N6 N7 106.2(3)
C7 N6 Cr1 134.1(2)
N7 N6 Cr1 119.57(19)
N5 C6 C5 107.9(3)
C9 N7 N6 109.5(3)
C9 N7 B1 130.9(3)
N6 N7 B1 119.6(2)
N6 C7 C8 110.0(3)
C10 N8 N9 106.4(3)
C10 N8 Cr1 133.9(2)
N9 N8 Cr1 119.69(18)
C9 C8 C7 105.7(3)
C12 N9 N8 109.2(3)
C12 N9 B1 131.4(3)
N8 N9 B1 119.4(2)
N7 C9 C8 108.5(3)
N8 C10 C11 110.5(3)
C12 C11 C10 105.4(3)
N9 C12 C11 108.6(3)
C21 N10 C25 111.7(4)
C21 N10 C13 108.0(4)
C25 N10 C13 110.2(4)
C21 N10 C17A 123.9(5)
C25 N10 C17A 104.8(4)
C13 N10 C17A 97.0(5)
C21 N10 C17 101.7(5)
C25 N10 C17 104.9(4)
C13 N10 C17 120.1(4)
C17A N10 C17 26.3(3)
C14 C13 N10 116.6(4)
C13 C14 C15 110.7(5)
C16 C15 C14 114.9(6)
C17A C17 C18 79.0(10)
C17A C17 N10 75.6(10)
C18 C17 N10 113.0(6)
C17A C17 C18A 107.0(11)
C18 C17 C18A 30.2(5)
N10 C17 C18A 109.2(6)
C17A C17 C18B 55.8(10)
C18 C17 C18B 24.4(4)
N10 C17 C18B 96.8(5)
C18A C17 C18B 51.3(6)
C17 C17A N10 78.1(10)
C17 C17A C18 74.5(10)
N10 C17A C18 112.3(6)
C17 C17A C18B 103.3(11)
N10 C17A C18B 110.7(7)
C18 C17A C18B 30.0(4)
C17 C17A C18A 53.2(10)
N10 C17A C18A 95.3(6)
C18 C17A C18A 23.6(4)
C18B C17A C18A 50.2(6)
C18B C18 C18A 140.2(17)
C18B C18 C20A 103.5(12)
C18A C18 C20A 108.8(12)
C18B C18 C17 105.9(11)
C18A C18 C17 84.2(11)
C20A C18 C17 110.3(7)
C18B C18 C19A 131.5(14)
C18A C18 C19A 71.2(14)
C20A C18 C19A 38.7(11)
C17 C18 C19A 114.9(11)
C18B C18 C17A 80.6(11)
C18A C18 C17A 108.8(12)
C20A C18 C17A 109.9(7)
C17 C18 C17A 26.5(3)
C19A C18 C17A 131.8(11)
C18B C18 C19 76.7(11)
C18A C18 C19 129.7(12)
C20A C18 C19 27.4(4)
C17 C18 C19 123.8(7)
C19A C18 C19 59.5(10)
C17A C18 C19 110.6(7)
C18B C18 C19B 126.7(13)
C18A C18 C19B 84.0(12)
C20A C18 C19B 24.8(5)
C17 C18 C19B 106.8(7)
C19A C18 C19B 16.9(10)
C17A C18 C19B 118.1(8)
C19 C18 C19B 50.2(7)
C18 C18A C19A 76.7(14)
C18 C18A C18B 19.7(9)
C19A C18A C18B 90.5(13)
C18 C18A C17 65.6(10)
C19A C18A C17 109.4(13)
C18B C18A C17 72.9(8)
C18 C18A C19B 68.3(11)
C19A C18A C19B 13.6(11)
C18B C18A C19B 84.6(9)
C17 C18A C19B 95.9(8)
C18 C18A C20A 47.1(10)
C19A C18A C20A 30.7(11)
C18B C18A C20A 63.6(7)
C17 C18A C20A 86.6(7)
C19B C18A C20A 21.3(5)
C18 C18A C17A 47.6(9)
C19A C18A C17A 107.3(13)
C18B C18A C17A 53.1(6)
C17 C18A C17A 19.8(3)
C19B C18A C17A 94.0(8)
C20A C18A C17A 78.9(6)
C18 C18B C18A 20.1(9)
C18 C18B C17A 69.5(10)
C18A C18B C17A 76.7(8)
C18 C18B C19 74.4(11)
C18A C18B C19 89.7(9)
C17A C18B C19 105.8(8)
C18 C18B C20A 51.1(9)
C18A C18B C20A 68.0(8)
C17A C18B C20A 90.5(7)
C19 C18B C20A 23.8(4)
C18 C18B C17 49.6(9)
C18A C18B C17 55.8(7)
C17A C18B C17 20.9(4)
C19 C18B C17 102.3(8)
C20A C18B C17 81.6(6)
N10 C21 C22 116.1(5)
C21 C22 C23 113.7(6)
C24 C23 C22 116.4(7)
N10 C25 C26 115.8(3)
C27 C26 C25 108.1(3)
C28 C27 C26 112.8(4)
C19B C20A C19 149(2)
C19B C20A C19A 27(2)
C19 C20A C19A 127(2)
C19B C20A C20 77.4(15)
C19 C20A C20 74.2(12)
C19A C20A C20 69.5(14)
C19B C20A C18 91.8(16)
C19 C20A C18 87.2(13)
C19A C20A C18 72.6(14)
C20 C20A C18 112.0(7)
C19B C20A C18B 115.7(17)
C19 C20A C18B 62.4(12)
C19A C20A C18B 93.0(16)
C20 C20A C18B 107.2(7)
C18 C20A C18B 25.3(4)
C19B C20A C18A 67.7(16)
C19 C20A C18A 106.7(13)
C19A C20A C18A 49.3(14)
C20 C20A C18A 103.2(7)
C18 C20A C18A 24.2(5)
C18B C20A C18A 48.4(6)
C20A C19 C19B 15.0(11)
C20A C19 C20 76.0(12)
C19B C19 C20 62.6(8)
C20A C19 C19A 30.6(13)
C19B C19 C19A 17.7(10)
C20 C19 C19A 57.5(10)
C20A C19 C18 65.5(11)
C19B C19 C18 66.0(8)
C20 C19 C18 104.8(8)
C19A C19 C18 56.8(10)
C20A C19 C18B 93.7(13)
C19B C19 C18B 94.8(10)
C20 C19 C18B 119.6(9)
C19A C19 C18B 84.0(11)
C18 C19 C18B 28.8(5)
C19A C19B C20A 113(5)
C19A C19B C19 102(4)
C20A C19B C19 16.2(12)
C19A C19B C20 78(4)
C20A C19B C20 75.2(15)
C19 C19B C20 60.7(8)
C19A C19B C18 65(4)
C20A C19B C18 63.4(14)
C19 C19B C18 63.8(8)
C20 C19B C18 102.2(9)
C19A C19B C18A 46(4)
C20A C19B C18A 91.0(17)
C19 C19B C18A 89.7(10)
C20 C19B C18A 109.7(10)
C18 C19B C18A 27.7(5)
C19B C19A C20A 40(3)
C19B C19A C20 83(4)
C20A C19A C20 70.7(14)
C19B C19A C18A 121(4)
C20A C19A C18A 99.9(19)
C20 C19A C18A 130.9(18)
C19B C19A C18 98(4)
C20A C19A C18 68.7(14)
C20 C19A C18 110.6(15)
C18A C19A C18 32.1(7)
C19B C19A C19 61(4)
C20A C19A C19 22.6(9)
C20 C19A C19 57.4(10)
C18A C19A C19 95.4(14)
C18 C19A C19 63.7(10)
C19 C20 C19A 65.1(11)
C19 C20 C20A 29.8(5)
C19A C20 C20A 39.9(11)
C19 C20 C19B 56.8(7)
C19A C20 C19B 19.1(11)
C20A C20 C19B 27.4(6)

loop_
_geom_bond_atom_site_label_1
_geom_bond_atom_site_label_2
_geom_bond_distance
Cr1 N8 2.054(3)
Cr1 N4 2.057(3)
Cr1 N6 2.058(3)
Cr1 C2 2.071(4)
Cr1 C1 2.071(4)
Cr1 C3 2.073(4)
B1 N7 1.539(4)
B1 N5 1.540(4)
B1 N9 1.542(4)
C1 N1 1.155(5)
C2 N2 1.154(5)
C3 N3 1.152(4)
O2 O2A 0.528(13)
O3 O3A 0.571(12)
N4 C4 1.341(4)
N4 N5 1.368(4)
C4 C5 1.377(5)
N5 C6 1.342(4)
C5 C6 1.385(5)
N6 C7 1.339(4)
N6 N7 1.365(4)
N7 C9 1.344(4)
C7 C8 1.384(5)
N8 C10 1.344(4)
N8 N9 1.367(4)
C8 C9 1.361(5)
N9 C12 1.349(4)
C10 C11 1.377(5)
C11 C12 1.374(5)
N10 C21 1.511(8)
N10 C25 1.524(5)
N10 C13 1.535(8)
N10 C17A 1.568(9)
N10 C17 1.584(8)
C13 C14 1.510(9)
C14 C15 1.530(10)
C15 C16 1.518(7)
C17 C17A 0.717(9)
C17 C18 1.548(10)
C17 C18A 1.691(15)
C17 C18B 1.954(15)
C17A C18 1.576(11)
C17A C18B 1.660(15)
C17A C18A 2.021(16)
C18 C18B 0.841(12)
C18 C18A 0.855(13)
C18 C20A 1.529(12)
C18 C19A 1.57(2)
C18 C19 1.679(14)
C18 C19B 1.710(17)
C18A C19A 1.52(3)
C18A C18B 1.595(18)
C18A C19B 1.830(19)
C18A C20A 1.978(16)
C18B C19 1.696(16)
C18B C20A 1.910(16)
C21 C22 1.521(10)
C22 C23 1.582(10)
C23 C24 1.453(8)
C25 C26 1.539(6)
C26 C27 1.520(5)
C27 C28 1.515(6)
C20A C19B 0.718(15)
C20A C19 0.773(12)
C20A C19A 1.03(3)
C20A C20 1.510(12)
C19 C19B 1.436(18)
C19 C20 1.497(13)
C19 C19A 1.61(3)
C19B C19A 0.50(3)
C19B C20 1.524(16)
C19A C20 1.50(2)
